data_4132530
loop_
_publ_author_name
'Nagai, Tomohiro'
'Takiguchi, Asahi'
'Ueda, Masayuki'
'Oda, Kazuma'
'Hiroto, Satoru'
'Shinokubo, Hiroshi'

_publ_section_title
;
 X-Shaped Cyclobutane-Linked Tetraporphyrins through a Thermal [2+2]
 Cycloaddition of Etheno-Fused Diporphyrins.
;
_journal_issue 27
_journal_name_full 'Journal of the American Chemical Society'
_journal_page_first 8392
_journal_page_last 8395
_journal_paper_doi 10.1021/jacs.8b04673
_journal_volume 140
_journal_year 2018
_chemical_formula_sum 'C141 H157 Cl15 N10 O0 Zn2'
_chemical_formula_weight 2654.25
_space_group_crystal_system triclinic
_space_group_IT_number 2
_space_group_name_Hall '-P 1'
_space_group_name_H-M_alt 'P -1'
_atom_sites_solution_hydrogens geom
_audit_creation_method SHELXL-2014
_cell_angle_alpha 69.546(4)
_cell_angle_beta 85.836(3)
_cell_angle_gamma 67.732(4)
_cell_formula_units_Z 2
_cell_length_a 18.8651(7)
_cell_length_b 19.7892(8)
_cell_length_c 20.6097(8)
_cell_measurement_reflns_used 10559
_cell_measurement_temperature 93(2)
_cell_measurement_theta_max 30.8020
_cell_measurement_theta_min 1.9910
_cell_volume 6655.5(5)
_computing_cell_refinement 'CrysAlisPro 1.171.38.41 (Rigaku OD, 2015)'
_computing_data_collection 'CrysAlisPro 1.171.38.41 (Rigaku OD, 2015)'
_computing_data_reduction 'CrysAlisPro 1.171.38.41 (Rigaku OD, 2015)'
_computing_molecular_graphics 'CrystalStructure 4.2 (Rigaku, 2015)'
_computing_publication_material 'CrystalStructure 4.2'
_computing_structure_refinement 'SHELXL-2014 (Sheldrick, 2014)'
_computing_structure_solution 'SHELXT-2014/7 (Sheldrick, 2014)'
_diffrn_ambient_temperature 93(2)
_diffrn_measured_fraction_theta_full 0.962
_diffrn_measured_fraction_theta_max 0.987
_diffrn_measurement_device_type 'Rigaku Saturn724'
_diffrn_measurement_method \w
_diffrn_radiation_type MoK\a
_diffrn_radiation_wavelength 0.71073
_diffrn_reflns_av_R_equivalents 0.0718
_diffrn_reflns_av_unetI/netI 0.1374
_diffrn_reflns_Laue_measured_fraction_full 0.962
_diffrn_reflns_Laue_measured_fraction_max 0.987
_diffrn_reflns_limit_h_max 22
_diffrn_reflns_limit_h_min -22
_diffrn_reflns_limit_k_max 20
_diffrn_reflns_limit_k_min -23
_diffrn_reflns_limit_l_max 24
_diffrn_reflns_limit_l_min -23
_diffrn_reflns_number 46463
_diffrn_reflns_point_group_measured_fraction_full 0.962
_diffrn_reflns_point_group_measured_fraction_max 0.987
_diffrn_reflns_theta_full 25.242
_diffrn_reflns_theta_max 25.000
_diffrn_reflns_theta_min 1.629
_exptl_absorpt_coefficient_mu 0.715
_exptl_absorpt_correction_T_max 1.00000
_exptl_absorpt_correction_T_min 0.48402
_exptl_absorpt_correction_type multi-scan
_exptl_absorpt_process_details
;
CrysAlisPro 1.171.38.41 (Rigaku Oxford Diffraction, 2015)
Empirical absorption correction using spherical harmonics,
 implemented in SCALE3 ABSPACK scaling algorithm.
;
_exptl_crystal_colour purple
_exptl_crystal_density_diffrn 1.324
_exptl_crystal_density_method 'not measured'
_exptl_crystal_description plate
_exptl_crystal_F_000 2776
_exptl_crystal_size_max 0.116
_exptl_crystal_size_mid 0.059
_exptl_crystal_size_min 0.027
_refine_diff_density_max 0.829
_refine_diff_density_min -1.443
_refine_diff_density_rms 0.107
_refine_ls_extinction_method none
_refine_ls_goodness_of_fit_ref 1.014
_refine_ls_hydrogen_treatment constr
_refine_ls_matrix_type full
_refine_ls_number_parameters 1614
_refine_ls_number_reflns 23178
_refine_ls_number_restraints 48
_refine_ls_restrained_S_all 1.019
_refine_ls_R_factor_all 0.1748
_refine_ls_R_factor_gt 0.0938
_refine_ls_shift/su_max 0.007
_refine_ls_shift/su_mean 0.000
_refine_ls_structure_factor_coef Fsqd
_refine_ls_weighting_details 'w=1/[\s^2^(Fo^2^)+(0.1378P)^2^+14.3714P] where P=(Fo^2^+2Fc^2^)/3'
_refine_ls_weighting_scheme calc
_refine_ls_wR_factor_gt 0.2328
_refine_ls_wR_factor_ref 0.2856
_reflns_Friedel_coverage 0.000
_reflns_number_gt 12608
_reflns_number_total 23178
_reflns_threshold_expression 'I > 2\s(I)'
_cod_data_source_file ja8b04673_si_003.cif
_cod_data_source_block nagai_170117_Zn_condens_single_bond_a
_cod_database_code 4132530
_shelx_space_group_comment
;
The symmetry employed for this shelxl refinement is uniquely defined
by the following loop, which should always be used as a source of
symmetry information in preference to the above space-group names.
They are only intended as comments.
;
_oxdiff_exptl_absorpt_empirical_full_min 0.476
_oxdiff_exptl_absorpt_empirical_full_max 2.232
_oxdiff_exptl_absorpt_empirical_details
;
Empirical correction (ABSPACK) includes:
- Absorption correction using spherical harmonics
- Frame scaling
- Detector area scaling
;
_shelxl_version_number 2014-3

loop_
_space_group_symop_operation_xyz
'x, y, z'
'-x, -y, -z'

loop_
_atom_site_label
_atom_site_type_symbol
_atom_site_fract_x
_atom_site_fract_y
_atom_site_fract_z
_atom_site_U_iso_or_equiv
_atom_site_adp_type
_atom_site_occupancy
_atom_site_site_symmetry_order
_atom_site_calc_flag
_atom_site_refinement_flags_posn
_atom_site_refinement_flags_adp
_atom_site_refinement_flags_occupancy
_atom_site_disorder_assembly
_atom_site_disorder_group
C1 C 0.3770(4) 0.2656(4) 0.7923(4) 0.0334(17) Uani 1 1 d . . . . .
C2 C 0.3283(4) 0.3406(4) 0.7590(4) 0.0342(17) Uani 1 1 d . . . . .
C3 C 0.2646(4) 0.3863(4) 0.7886(4) 0.043(2) Uani 1 1 d . . . . .
H12 H 0.2473 0.3691 0.8324 0.052 Uiso 1 1 calc R U . . .
C4 C 0.2353(4) 0.4577(4) 0.7413(4) 0.043(2) Uani 1 1 d . . . . .
H13 H 0.1943 0.4997 0.7466 0.052 Uiso 1 1 calc R U . . .
C5 C 0.2785(4) 0.4585(4) 0.6802(4) 0.0333(17) Uani 1 1 d . . . . .
C6 C 0.2677(4) 0.5240(4) 0.6217(4) 0.0299(16) Uani 1 1 d . . . . .
C7 C 0.3164(3) 0.5240(4) 0.5673(4) 0.0255(15) Uani 1 1 d . . . . .
C8 C 0.3090(4) 0.5889(4) 0.5040(4) 0.0316(16) Uani 1 1 d . . . . .
H14 H 0.2720 0.6392 0.4923 0.038 Uiso 1 1 calc R U . . .
C9 C 0.3670(4) 0.5617(4) 0.4648(4) 0.0304(16) Uani 1 1 d . . . . .
C10 C 0.4063(4) 0.4827(4) 0.5031(4) 0.0294(16) Uani 1 1 d . . . . .
C11 C 0.4633(4) 0.4439(4) 0.4683(3) 0.0272(15) Uani 1 1 d . . . . .
C12 C 0.5104(4) 0.3655(4) 0.4959(4) 0.0307(16) Uani 1 1 d . . . . .
C13 C 0.5741(4) 0.3210(4) 0.4666(4) 0.0359(17) Uani 1 1 d . . . . .
H15 H 0.5910 0.3381 0.4226 0.043 Uiso 1 1 calc R U . . .
C14 C 0.6050(4) 0.2490(4) 0.5154(4) 0.0334(17) Uani 1 1 d . . . . .
H16 H 0.6469 0.2072 0.5110 0.040 Uiso 1 1 calc R U . . .
C15 C 0.5611(4) 0.2491(4) 0.5755(4) 0.0310(16) Uani 1 1 d . . . . .
C16 C 0.5747(4) 0.1871(4) 0.6378(4) 0.0343(17) Uani 1 1 d . . . . .
C17 C 0.5323(4) 0.1871(4) 0.6972(4) 0.0345(17) Uani 1 1 d . . . . .
C18 C 0.5473(4) 0.1216(4) 0.7600(4) 0.045(2) Uani 1 1 d . . . . .
H17 H 0.5874 0.0734 0.7699 0.053 Uiso 1 1 calc R U . . .
C19 C 0.4917(4) 0.1435(4) 0.8025(4) 0.045(2) Uani 1 1 d . . . . .
H18 H 0.4866 0.1129 0.8471 0.054 Uiso 1 1 calc R U . . .
C20 C 0.4424(4) 0.2226(4) 0.7661(4) 0.0347(17) Uani 1 1 d . . . . .
C21 C 0.1398(4) 0.6344(4) 0.0652(4) 0.0280(16) Uani 1 1 d . . . . .
C22 C 0.2145(4) 0.5753(4) 0.0824(4) 0.0298(16) Uani 1 1 d . . . . .
C23 C 0.2459(4) 0.5162(4) 0.0517(4) 0.0314(16) Uani 1 1 d . . . . .
H6 H 0.2224 0.5118 0.0161 0.038 Uiso 1 1 calc R U . . .
C24 C 0.3155(4) 0.4683(4) 0.0840(4) 0.0327(17) Uani 1 1 d . . . . .
H7 H 0.3493 0.4249 0.0746 0.039 Uiso 1 1 calc R U . . .
C25 C 0.3274(4) 0.4969(4) 0.1354(3) 0.0269(15) Uani 1 1 d . . . . .
C26 C 0.3885(3) 0.4584(4) 0.1867(4) 0.0275(15) Uani 1 1 d . . . . .
C27 C 0.3931(4) 0.4814(4) 0.2423(3) 0.0265(15) Uani 1 1 d . . . . .
C28 C 0.4547(4) 0.4445(4) 0.2979(4) 0.0308(16) Uani 1 1 d . . . . .
H8 H 0.4976 0.3988 0.3048 0.037 Uiso 1 1 calc R U . . .
C29 C 0.4364(4) 0.4904(4) 0.3369(3) 0.0282(15) Uani 1 1 d . . . . .
C30 C 0.3664(4) 0.5529(4) 0.3059(4) 0.0286(16) Uani 1 1 d . . . . .
C31 C 0.3425(4) 0.6088(4) 0.3368(4) 0.0310(16) Uani 1 1 d . . . . .
C32 C 0.2759(4) 0.6750(4) 0.3166(4) 0.0300(16) Uani 1 1 d . . . . .
C33 C 0.2471(4) 0.7375(4) 0.3439(4) 0.0331(17) Uani 1 1 d . . . . .
H3 H 0.2713 0.7429 0.3785 0.040 Uiso 1 1 calc R U . . .
C34 C 0.1797(4) 0.7859(4) 0.3104(4) 0.0317(16) Uani 1 1 d . . . . .
H9 H 0.1474 0.8312 0.3177 0.038 Uiso 1 1 calc R U . . .
C35 C 0.1657(4) 0.7556(4) 0.2608(4) 0.0333(17) Uani 1 1 d . . . . .
C36 C 0.1015(4) 0.7889(4) 0.2145(4) 0.0321(17) Uani 1 1 d . . . . .
C37 C 0.0902(4) 0.7600(4) 0.1648(4) 0.0290(16) Uani 1 1 d . . . . .
C38 C 0.0210(4) 0.7901(4) 0.1225(4) 0.0325(17) Uani 1 1 d . . . . .
H10 H -0.0235 0.8317 0.1234 0.039 Uiso 1 1 calc R U . . .
C39 C 0.0309(4) 0.7482(4) 0.0814(4) 0.0314(16) Uani 1 1 d . . . . .
H11 H -0.0048 0.7555 0.0483 0.038 Uiso 1 1 calc R U . . .
C143 C 0.1074(4) 0.6896(4) 0.0982(4) 0.0302(16) Uani 1 1 d . . . . .
C41 C 0.4634(4) 0.5016(4) 0.3969(3) 0.0279(15) Uani 1 1 d . . . . .
H4 H 0.5139 0.5053 0.3896 0.034 Uiso 1 1 calc R U . . .
C42 C 0.3993(4) 0.5833(4) 0.3969(4) 0.0310(16) Uani 1 1 d . . . . .
H5 H 0.4218 0.6220 0.3919 0.037 Uiso 1 1 calc R U . . .
N1 N 0.3341(3) 0.3857(3) 0.6930(3) 0.0309(13) Uani 1 1 d . . . . .
N2 N 0.3778(3) 0.4598(3) 0.5652(3) 0.0289(13) Uani 1 1 d . . . . .
N3 N 0.5030(3) 0.3207(3) 0.5622(3) 0.0332(14) Uani 1 1 d . . . . .
N4 N 0.4685(3) 0.2479(3) 0.7024(3) 0.0289(13) Uani 1 1 d . . . . .
N5 N 0.2652(3) 0.5635(3) 0.1318(3) 0.0287(13) Uani 1 1 d . . . . .
N6 N 0.3399(3) 0.5475(3) 0.2498(3) 0.0284(13) Uani 1 1 d . . . . .
N7 N 0.2253(3) 0.6882(3) 0.2660(3) 0.0332(14) Uani 1 1 d . . . . .
N8 N 0.1424(3) 0.6988(3) 0.1488(3) 0.0285(13) Uani 1 1 d . . . . .
Zn1 Zn 0.25037(4) 0.63474(4) 0.18904(4) 0.0295(2) Uani 1 1 d . . . . .
Zn2 Zn 0.41001(4) 0.34658(4) 0.62439(4) 0.0289(2) Uani 1 1 d . . . . .
C43 C 0.3584(4) 0.2220(4) 0.8629(4) 0.043(2) Uani 1 1 d . . . . .
C44 C 0.3132(4) 0.1799(4) 0.8673(5) 0.050(2) Uani 1 1 d . . . . .
H28 H 0.2937 0.1806 0.8268 0.060 Uiso 1 1 calc R U . . .
C45 C 0.2965(5) 0.1370(5) 0.9308(6) 0.064(3) Uani 1 1 d . . . . .
C46 C 0.3274(5) 0.1367(5) 0.9900(5) 0.073(4) Uani 1 1 d . . . . .
H29 H 0.3178 0.1066 1.0331 0.088 Uiso 1 1 calc R U . . .
C47 C 0.3720(4) 0.1796(6) 0.9879(5) 0.066(3) Uani 1 1 d . . . . .
C48 C 0.3860(4) 0.2231(5) 0.9220(4) 0.050(2) Uani 1 1 d . . . . .
H30 H 0.4147 0.2534 0.9183 0.060 Uiso 1 1 calc R U . . .
C49 C 0.2498(5) 0.0877(5) 0.9343(6) 0.074(3) Uani 1 1 d . . . . .
C50 C 0.2042(9) 0.0777(7) 0.9966(9) 0.164(9) Uani 1 1 d . . . . .
H55 H 0.1711 0.0523 0.9929 0.245 Uiso 1 1 calc R U . . .
H56 H 0.1738 0.1279 0.9994 0.245 Uiso 1 1 calc R U . . .
H57 H 0.2383 0.0466 1.0375 0.245 Uiso 1 1 calc R U . . .
C51 C 0.3045(6) 0.0080(5) 0.9350(6) 0.080(3) Uani 1 1 d . . . . .
H58 H 0.3412 -0.0160 0.9742 0.120 Uiso 1 1 calc R U . . .
H59 H 0.3309 0.0136 0.8930 0.120 Uiso 1 1 calc R U . . .
H60 H 0.2760 -0.0241 0.9381 0.120 Uiso 1 1 calc R U . . .
C52 C 0.1938(6) 0.1214(7) 0.8722(9) 0.146(8) Uani 1 1 d . . . . .
H61 H 0.1664 0.0881 0.8766 0.219 Uiso 1 1 calc R U . . .
H62 H 0.2212 0.1255 0.8308 0.219 Uiso 1 1 calc R U . . .
H63 H 0.1581 0.1722 0.8697 0.219 Uiso 1 1 calc R U . . .
C53 C 0.4052(5) 0.1826(9) 1.0531(5) 0.089(4) Uani 1 1 d . . . . .
C54 C 0.3712(6) 0.1438(10) 1.1176(6) 0.148(8) Uani 1 1 d . . . . .
H64 H 0.3963 0.1406 1.1580 0.221 Uiso 1 1 calc R U . . .
H65 H 0.3785 0.0923 1.1197 0.221 Uiso 1 1 calc R U . . .
H66 H 0.3173 0.1740 1.1157 0.221 Uiso 1 1 calc R U . . .
C55 C 0.4937(5) 0.1313(7) 1.0575(5) 0.098(5) Uani 1 1 d . . . . .
H67 H 0.5167 0.1561 1.0180 0.147 Uiso 1 1 calc R U . . .
H68 H 0.5001 0.0807 1.0577 0.147 Uiso 1 1 calc R U . . .
H69 H 0.5179 0.1261 1.0993 0.147 Uiso 1 1 calc R U . . .
C56 C 0.3937(6) 0.2634(9) 1.0473(6) 0.110(5) Uani 1 1 d . . . . .
H70 H 0.3399 0.2931 1.0469 0.165 Uiso 1 1 calc R U . . .
H71 H 0.4134 0.2875 1.0050 0.165 Uiso 1 1 calc R U . . .
H72 H 0.4204 0.2615 1.0861 0.165 Uiso 1 1 calc R U . . .
C57 C 0.1995(4) 0.5962(4) 0.6135(4) 0.0328(17) Uani 1 1 d . . . . .
C58 C 0.1268(4) 0.5952(4) 0.6132(4) 0.0372(18) Uani 1 1 d . . . . .
H31 H 0.1216 0.5479 0.6218 0.045 Uiso 1 1 calc R U . . .
C59 C 0.0615(4) 0.6622(4) 0.6005(4) 0.0383(18) Uani 1 1 d . . . . .
C60 C 0.0717(4) 0.7312(4) 0.5865(4) 0.0356(18) Uani 1 1 d . . . . .
H32 H 0.0283 0.7769 0.5773 0.043 Uiso 1 1 calc R U . . .
C61 C 0.1418(4) 0.7362(4) 0.5856(4) 0.0347(17) Uani 1 1 d . . . . .
C62 C 0.2065(4) 0.6672(4) 0.6005(4) 0.0355(17) Uani 1 1 d . . . . .
H33 H 0.2550 0.6687 0.6019 0.043 Uiso 1 1 calc R U . . .
C63 C -0.0191(4) 0.6602(5) 0.5971(5) 0.048(2) Uani 1 1 d . . . . .
C64 C -0.0190(5) 0.5810(6) 0.6368(6) 0.071(3) Uani 1 1 d . . . . .
H73 H 0.0028 0.5637 0.6831 0.106 Uiso 1 1 calc R U . . .
H74 H 0.0110 0.5453 0.6142 0.106 Uiso 1 1 calc R U . . .
H75 H -0.0707 0.5831 0.6384 0.106 Uiso 1 1 calc R U . . .
C65 C -0.0766(5) 0.7193(6) 0.6250(7) 0.088(4) Uani 1 1 d . . . . .
H76 H -0.1269 0.7194 0.6203 0.131 Uiso 1 1 calc R U . . .
H77 H -0.0765 0.7701 0.5994 0.131 Uiso 1 1 calc R U . . .
H78 H -0.0628 0.7057 0.6732 0.131 Uiso 1 1 calc R U . . .
C66 C -0.0408(6) 0.6809(8) 0.5200(6) 0.092(4) Uani 1 1 d . . . . .
H79 H -0.0074 0.6403 0.5041 0.138 Uiso 1 1 calc R U . . .
H80 H -0.0354 0.7291 0.4932 0.138 Uiso 1 1 calc R U . . .
H81 H -0.0930 0.6864 0.5147 0.138 Uiso 1 1 calc R U . . .
C67 C 0.1535(4) 0.8135(4) 0.5650(4) 0.042(2) Uani 1 1 d . . . . .
C68 C 0.2178(5) 0.8073(5) 0.6098(5) 0.056(2) Uani 1 1 d . . . . .
H82 H 0.2051 0.7944 0.6573 0.084 Uiso 1 1 calc R U . . .
H83 H 0.2243 0.8561 0.5946 0.084 Uiso 1 1 calc R U . . .
H84 H 0.2646 0.7672 0.6056 0.084 Uiso 1 1 calc R U . . .
C69 C 0.0808(5) 0.8797(4) 0.5697(5) 0.060(3) Uani 1 1 d . . . . .
H85 H 0.0398 0.8848 0.5411 0.090 Uiso 1 1 calc R U . . .
H86 H 0.0896 0.9275 0.5538 0.090 Uiso 1 1 calc R U . . .
H87 H 0.0671 0.8688 0.6169 0.090 Uiso 1 1 calc R U . . .
C70 C 0.1750(5) 0.8333(5) 0.4897(5) 0.054(2) Uani 1 1 d . . . . .
H88 H 0.2214 0.7924 0.4860 0.081 Uiso 1 1 calc R U . . .
H89 H 0.1829 0.8814 0.4749 0.081 Uiso 1 1 calc R U . . .
H90 H 0.1343 0.8383 0.4607 0.081 Uiso 1 1 calc R U . . .
C71 C 0.6409(4) 0.1129(4) 0.6445(4) 0.0378(18) Uani 1 1 d . . . . .
C72 C 0.6387(5) 0.0694(4) 0.6051(4) 0.045(2) Uani 1 1 d . . . . .
H34 H 0.5972 0.0881 0.5733 0.054 Uiso 1 1 calc R U . . .
C73 C 0.6981(5) -0.0022(4) 0.6126(4) 0.049(2) Uani 1 1 d . . . . .
C74 C 0.7582(5) -0.0278(4) 0.6619(4) 0.048(2) Uani 1 1 d . . . . .
H35 H 0.7988 -0.0747 0.6671 0.057 Uiso 1 1 calc R U . . .
C75 C 0.7598(4) 0.0130(4) 0.7027(4) 0.044(2) Uani 1 1 d . . . . .
C76 C 0.7007(4) 0.0846(4) 0.6921(4) 0.0397(19) Uani 1 1 d . . . . .
H36 H 0.7021 0.1142 0.7182 0.048 Uiso 1 1 calc R U . . .
C77 C 0.6959(7) -0.0512(5) 0.5707(5) 0.067(3) Uani 1 1 d . . . . .
C78 C 0.6190(9) -0.0184(6) 0.5274(6) 0.122(6) Uani 1 1 d . . . . .
H37 H 0.5772 -0.0100 0.5570 0.183 Uiso 1 1 calc R U . . .
H38 H 0.6183 -0.0549 0.5069 0.183 Uiso 1 1 calc R U . . .
H39 H 0.6136 0.0301 0.4914 0.183 Uiso 1 1 calc R U . . .
C79 C 0.7657(10) -0.0572(8) 0.5245(7) 0.144(7) Uani 1 1 d . . . . .
H40 H 0.8125 -0.0847 0.5536 0.216 Uiso 1 1 calc R U . . .
H41 H 0.7630 -0.0058 0.4968 0.216 Uiso 1 1 calc R U . . .
H42 H 0.7646 -0.0848 0.4947 0.216 Uiso 1 1 calc R U . . .
C80 C 0.7052(6) -0.1327(5) 0.6194(5) 0.061(3) Uani 1 1 d . . . . .
H43 H 0.7528 -0.1561 0.6471 0.092 Uiso 1 1 calc R U . . .
H44 H 0.7054 -0.1639 0.5926 0.092 Uiso 1 1 calc R U . . .
H45 H 0.6634 -0.1296 0.6491 0.092 Uiso 1 1 calc R U . . .
C81 C 0.8254(4) -0.0210(4) 0.7580(4) 0.048(2) Uani 1 1 d . . . . .
C82 C 0.9002(5) -0.0244(5) 0.7224(5) 0.058(2) Uani 1 1 d . . . . .
H46 H 0.9091 -0.0550 0.6931 0.088 Uiso 1 1 calc R U . . .
H47 H 0.9421 -0.0478 0.7570 0.088 Uiso 1 1 calc R U . . .
H48 H 0.8963 0.0274 0.6948 0.088 Uiso 1 1 calc R U . . .
C83 C 0.8318(5) -0.1035(4) 0.8028(5) 0.056(2) Uani 1 1 d . . . . .
H49 H 0.7851 -0.1011 0.8255 0.084 Uiso 1 1 calc R U . . .
H50 H 0.8740 -0.1266 0.8371 0.084 Uiso 1 1 calc R U . . .
H51 H 0.8403 -0.1344 0.7740 0.084 Uiso 1 1 calc R U . . .
C84 C 0.8116(5) 0.0273(5) 0.8052(5) 0.053(2) Uani 1 1 d . . . . .
H52 H 0.8049 0.0799 0.7775 0.079 Uiso 1 1 calc R U . . .
H53 H 0.8549 0.0052 0.8380 0.079 Uiso 1 1 calc R U . . .
H54 H 0.7663 0.0269 0.8295 0.079 Uiso 1 1 calc R U . . .
C85 C 0.0904(4) 0.6364(4) 0.0123(4) 0.0310(16) Uani 1 1 d . . . . .
C86 C 0.1087(4) 0.6520(4) -0.0567(4) 0.0349(17) Uani 1 1 d . . . . .
H19 H 0.1555 0.6567 -0.0689 0.042 Uiso 1 1 calc R U . . .
C87 C 0.0591(4) 0.6604(4) -0.1073(4) 0.0411(19) Uani 1 1 d . . . . .
C88 C -0.0106(4) 0.6532(4) -0.0880(4) 0.0412(19) Uani 1 1 d . . . . .
H20 H -0.0450 0.6600 -0.1221 0.049 Uiso 1 1 calc R U . . .
C89 C -0.0304(4) 0.6363(4) -0.0205(4) 0.0385(19) Uani 1 1 d . . . . .
C144 C 0.0221(4) 0.6265(4) 0.0300(4) 0.0341(17) Uani 1 1 d . . . . .
H21 H 0.0107 0.6131 0.0763 0.041 Uiso 1 1 calc R U . . .
C91 C 0.0785(5) 0.6773(5) -0.1828(4) 0.053(2) Uani 1 1 d . . . . .
C92 C 0.1580(6) 0.6767(8) -0.1937(5) 0.093(4) Uani 1 1 d . . . . .
H91 H 0.1619 0.7187 -0.1830 0.140 Uiso 1 1 calc R U . . .
H92 H 0.1688 0.6830 -0.2413 0.140 Uiso 1 1 calc R U . . .
H93 H 0.1943 0.6280 -0.1639 0.140 Uiso 1 1 calc R U . . .
C93 C 0.0206(6) 0.7547(6) -0.2281(5) 0.075(3) Uani 1 1 d . . . . .
H94 H -0.0304 0.7556 -0.2192 0.113 Uiso 1 1 calc R U . . .
H95 H 0.0291 0.7614 -0.2761 0.113 Uiso 1 1 calc R U . . .
H96 H 0.0263 0.7961 -0.2178 0.113 Uiso 1 1 calc R U . . .
C94 C 0.0735(6) 0.6138(6) -0.2073(5) 0.076(3) Uani 1 1 d . . . . .
H97 H 0.1110 0.5641 -0.1806 0.114 Uiso 1 1 calc R U . . .
H98 H 0.0833 0.6254 -0.2555 0.114 Uiso 1 1 calc R U . . .
H99 H 0.0231 0.6124 -0.2009 0.114 Uiso 1 1 calc R U . . .
C95 C -0.1080(4) 0.6320(5) 0.0004(5) 0.046(2) Uani 1 1 d . . . . .
C96 C -0.1547(6) 0.6346(9) -0.0582(7) 0.116(5) Uani 1 1 d . . . . .
H100 H -0.2054 0.6385 -0.0441 0.175 Uiso 1 1 calc R U . . .
H101 H -0.1301 0.5878 -0.0689 0.175 Uiso 1 1 calc R U . . .
H102 H -0.1582 0.6789 -0.0986 0.175 Uiso 1 1 calc R U . . .
C97 C -0.0982(5) 0.5572(5) 0.0606(7) 0.097(4) Uani 1 1 d . . . . .
H103 H -0.0736 0.5563 0.1002 0.145 Uiso 1 1 calc R U . . .
H104 H -0.0673 0.5132 0.0478 0.145 Uiso 1 1 calc R U . . .
H105 H -0.1477 0.5548 0.0720 0.145 Uiso 1 1 calc R U . . .
C98 C -0.1543(5) 0.7003(5) 0.0231(6) 0.066(3) Uani 1 1 d . . . . .
H106 H -0.2045 0.6996 0.0337 0.099 Uiso 1 1 calc R U . . .
H107 H -0.1589 0.7481 -0.0137 0.099 Uiso 1 1 calc R U . . .
H108 H -0.1287 0.6964 0.0636 0.099 Uiso 1 1 calc R U . . .
C99 C 0.4518(4) 0.3853(4) 0.1833(4) 0.0281(16) Uani 1 1 d . . . . .
C100 C 0.4964(4) 0.3877(4) 0.1260(4) 0.0313(16) Uani 1 1 d . . . . .
H22 H 0.4851 0.4341 0.0885 0.038 Uiso 1 1 calc R U . . .
C101 C 0.5573(4) 0.3216(4) 0.1247(4) 0.0360(17) Uani 1 1 d . . . . .
C102 C 0.5736(4) 0.2548(4) 0.1825(4) 0.0397(19) Uani 1 1 d . . . . .
H23 H 0.6150 0.2103 0.1824 0.048 Uiso 1 1 calc R U . . .
C103 C 0.5312(4) 0.2508(4) 0.2404(4) 0.0372(18) Uani 1 1 d . . . . .
C104 C 0.4689(4) 0.3172(4) 0.2385(4) 0.0334(17) Uani 1 1 d . . . . .
H24 H 0.4378 0.3155 0.2757 0.040 Uiso 1 1 calc R U . . .
C105 C 0.6075(4) 0.3211(5) 0.0635(4) 0.044(2) Uani 1 1 d . . . . .
C106 C 0.5780(5) 0.3960(5) 0.0026(4) 0.054(2) Uani 1 1 d . . . . .
H109 H 0.6119 0.3927 -0.0342 0.081 Uiso 1 1 calc R U . . .
H110 H 0.5755 0.4384 0.0164 0.081 Uiso 1 1 calc R U . . .
H111 H 0.5276 0.4047 -0.0133 0.081 Uiso 1 1 calc R U . . .
C107 C 0.6121(5) 0.2549(5) 0.0401(5) 0.065(3) Uani 1 1 d . . . . .
H112 H 0.6311 0.2065 0.0784 0.098 Uiso 1 1 calc R U . . .
H113 H 0.6461 0.2527 0.0033 0.098 Uiso 1 1 calc R U . . .
H114 H 0.5618 0.2636 0.0238 0.098 Uiso 1 1 calc R U . . .
C108 C 0.6880(4) 0.3069(6) 0.0865(5) 0.064(3) Uani 1 1 d . . . . .
H115 H 0.7077 0.2588 0.1251 0.096 Uiso 1 1 calc R U . . .
H116 H 0.6867 0.3490 0.1003 0.096 Uiso 1 1 calc R U . . .
H117 H 0.7206 0.3040 0.0488 0.096 Uiso 1 1 calc R U . . .
C109 C 0.5514(5) 0.1779(5) 0.3047(5) 0.057(2) Uani 1 1 d . . . . .
C110 C 0.6231(5) 0.1153(5) 0.3052(6) 0.081(3) Uani 1 1 d . . . . .
H118 H 0.6310 0.0722 0.3478 0.121 Uiso 1 1 calc R U . . .
H119 H 0.6645 0.1332 0.3013 0.121 Uiso 1 1 calc R U . . .
H120 H 0.6215 0.0990 0.2668 0.121 Uiso 1 1 calc R U . . .
C111 C 0.4878(6) 0.1550(6) 0.3230(7) 0.115(5) Uani 1 1 d . . . . .
H121 H 0.4793 0.1337 0.2903 0.172 Uiso 1 1 calc R U . . .
H122 H 0.4429 0.1995 0.3223 0.172 Uiso 1 1 calc R U . . .
H123 H 0.4982 0.1163 0.3687 0.172 Uiso 1 1 calc R U . . .
C112 C 0.5674(8) 0.2045(6) 0.3676(6) 0.092(4) Uani 1 1 d . . . . .
H124 H 0.5216 0.2448 0.3730 0.137 Uiso 1 1 calc R U . . .
H125 H 0.6080 0.2238 0.3563 0.137 Uiso 1 1 calc R U . . .
H126 H 0.5820 0.1605 0.4101 0.137 Uiso 1 1 calc R U . . .
C113 C 0.0376(4) 0.8613(4) 0.2180(4) 0.0298(16) Uani 1 1 d . . . . .
C114 C 0.0003(4) 0.8605(4) 0.2776(4) 0.0327(17) Uani 1 1 d . . . . .
H25 H 0.0156 0.8149 0.3162 0.039 Uiso 1 1 calc R U . . .
C115 C -0.0602(4) 0.9268(4) 0.2818(4) 0.0373(18) Uani 1 1 d . . . . .
C116 C -0.0802(4) 0.9927(4) 0.2238(4) 0.0408(19) Uani 1 1 d . . . . .
H26 H -0.1203 1.0372 0.2258 0.049 Uiso 1 1 calc R U . . .
C117 C -0.0442(4) 0.9972(4) 0.1624(4) 0.0385(18) Uani 1 1 d . . . . .
C118 C 0.0155(4) 0.9295(4) 0.1612(4) 0.0325(17) Uani 1 1 d . . . . .
H27 H 0.0412 0.9303 0.1208 0.039 Uiso 1 1 calc R U . . .
C119 C -0.1013(4) 0.9250(5) 0.3474(4) 0.046(2) Uani 1 1 d . . . . .
C120 C -0.1358(5) 0.8644(6) 0.3651(5) 0.069(3) Uani 1 1 d . . . . .
H127 H -0.1682 0.8745 0.3262 0.103 Uiso 1 1 calc R U . . .
H128 H -0.1657 0.8662 0.4046 0.103 Uiso 1 1 calc R U . . .
H129 H -0.0956 0.8138 0.3757 0.103 Uiso 1 1 calc R U . . .
C121 C -0.0435(5) 0.9023(5) 0.4069(5) 0.062(3) Uani 1 1 d . . . . .
H130 H -0.0040 0.8524 0.4120 0.093 Uiso 1 1 calc R U . . .
H131 H -0.0692 0.8994 0.4491 0.093 Uiso 1 1 calc R U . . .
H132 H -0.0211 0.9407 0.3969 0.093 Uiso 1 1 calc R U . . .
C122 C -0.1649(6) 1.0016(6) 0.3417(5) 0.087(4) Uani 1 1 d . . . . .
H133 H -0.1455 1.0425 0.3251 0.131 Uiso 1 1 calc R U . . .
H134 H -0.1843 0.9992 0.3865 0.131 Uiso 1 1 calc R U . . .
H135 H -0.2056 1.0119 0.3098 0.131 Uiso 1 1 calc R U . . .
C123 C -0.0678(5) 1.0710(4) 0.0978(5) 0.057(2) Uani 1 1 d . . . . .
C124 C -0.0917(7) 1.0561(6) 0.0383(5) 0.097(4) Uani 1 1 d . . . . .
H136 H -0.1406 1.0512 0.0458 0.145 Uiso 1 1 calc R U . . .
H137 H -0.0542 1.0088 0.0347 0.145 Uiso 1 1 calc R U . . .
H138 H -0.0956 1.0987 -0.0039 0.145 Uiso 1 1 calc R U . . .
C125 C 0.0016(7) 1.0925(6) 0.0753(6) 0.098(4) Uani 1 1 d . . . . .
H139 H -0.0109 1.1341 0.0312 0.147 Uiso 1 1 calc R U . . .
H140 H 0.0436 1.0480 0.0715 0.147 Uiso 1 1 calc R U . . .
H141 H 0.0160 1.1091 0.1092 0.147 Uiso 1 1 calc R U . . .
C126 C -0.1254(9) 1.1393(6) 0.1099(6) 0.137(7) Uani 1 1 d . . . . .
H142 H -0.1372 1.1838 0.0679 0.205 Uiso 1 1 calc R U . . .
H143 H -0.1055 1.1494 0.1456 0.205 Uiso 1 1 calc R U . . .
H144 H -0.1712 1.1294 0.1242 0.205 Uiso 1 1 calc R U . . .
N9 N 0.3428(4) 0.3087(3) 0.5761(3) 0.0410(16) Uani 1 1 d . . . . .
C127 C 0.3684(5) 0.2831(6) 0.5228(5) 0.063(3) Uani 1 1 d . . . . .
H145 H 0.4162 0.2822 0.5076 0.076 Uiso 1 1 calc R U . . .
C128 C 0.3281(6) 0.2586(7) 0.4900(6) 0.082(3) Uani 1 1 d . . . . .
H146 H 0.3478 0.2439 0.4522 0.099 Uiso 1 1 calc R U . . .
C129 C 0.2609(6) 0.2556(8) 0.5114(6) 0.090(4) Uani 1 1 d . . . . .
H147 H 0.2341 0.2359 0.4916 0.108 Uiso 1 1 calc R U . . .
C130 C 0.2327(6) 0.2839(7) 0.5657(6) 0.085(4) Uani 1 1 d . . . . .
H148 H 0.1847 0.2857 0.5812 0.103 Uiso 1 1 calc R U . . .
C131 C 0.2757(5) 0.3091(6) 0.5963(6) 0.067(3) Uani 1 1 d . . . . .
H149 H 0.2561 0.3271 0.6325 0.081 Uiso 1 1 calc R U . . .
N10 N 0.3062(3) 0.7144(3) 0.1381(3) 0.0325(14) Uani 1 1 d . . . . .
C132 C 0.3779(4) 0.6979(5) 0.1560(4) 0.046(2) Uani 1 1 d . . . . .
H150 H 0.4093 0.6459 0.1776 0.055 Uiso 1 1 calc R U . . .
C133 C 0.4091(5) 0.7531(6) 0.1447(5) 0.063(3) Uani 1 1 d . . . . .
H151 H 0.4594 0.7393 0.1603 0.076 Uiso 1 1 calc R U . . .
C134 C 0.3635(6) 0.8296(6) 0.1096(5) 0.067(3) Uani 1 1 d . . . . .
H152 H 0.3830 0.8685 0.0991 0.080 Uiso 1 1 calc R U . . .
C135 C 0.2888(5) 0.8475(5) 0.0903(5) 0.055(2) Uani 1 1 d . . . . .
H153 H 0.2565 0.8988 0.0671 0.066 Uiso 1 1 calc R U . . .
C136 C 0.2633(4) 0.7894(4) 0.1055(4) 0.0400(19) Uani 1 1 d . . . . .
H154 H 0.2123 0.8023 0.0925 0.048 Uiso 1 1 calc R U . . .
C137 C 0.2270(8) 0.3858(9) 0.2289(6) 0.103(5) Uani 1 1 d . . . . .
H155 H 0.2497 0.4209 0.1973 0.124 Uiso 1 1 calc R U . . .
Cl1 Cl 0.2505(3) 0.3768(4) 0.3117(2) 0.180(3) Uani 1 1 d . . . . .
Cl2 Cl 0.1305(2) 0.4291(3) 0.2070(2) 0.1338(15) Uani 1 1 d . . . . .
Cl3 Cl 0.2720(3) 0.2980(2) 0.2185(2) 0.1335(15) Uani 1 1 d . . . . .
C138 C 0.5908(8) -0.0849(7) 0.2978(7) 0.097(4) Uani 1 1 d . . . . .
H156 H 0.5776 -0.1264 0.2930 0.117 Uiso 1 1 calc R U . . .
Cl4 Cl 0.5643(4) -0.0770(3) 0.3772(2) 0.180(2) Uani 1 1 d . . . . .
Cl5 Cl 0.6838(3) -0.1090(4) 0.2930(4) 0.217(3) Uani 1 1 d . . . . .
Cl6 Cl 0.5424(3) 0.0007(2) 0.2305(2) 0.163(2) Uani 1 1 d . . . . .
C139 C 0.1671(9) 0.5331(9) 0.4587(11) 0.090(6) Uani 0.721(6) 1 d . . P A 1
H163 H 0.1920 0.5257 0.5021 0.108 Uiso 0.721(6) 1 calc R U P A 1
Cl7 Cl 0.1000(2) 0.49042(19) 0.4880(2) 0.0663(12) Uani 0.721(6) 1 d . . P A 1
Cl8 Cl 0.1322(2) 0.6292(2) 0.42041(18) 0.0546(10) Uani 0.721(6) 1 d . . P A 1
Cl9 Cl 0.2413(2) 0.4795(2) 0.4216(2) 0.0762(13) Uani 0.721(6) 1 d . . P A 1
C141 C 0.4099(5) 0.5133(5) 0.8101(5) 0.050(2) Uani 1 1 d . . . . .
H158 H 0.4587 0.5170 0.8182 0.060 Uiso 1 1 calc R U . . .
Cl13 Cl 0.42827(13) 0.44300(14) 0.77155(14) 0.0660(7) Uani 1 1 d . . . . .
Cl14 Cl 0.34935(13) 0.60326(15) 0.75504(13) 0.0724(7) Uani 1 1 d . . . . .
Cl15 Cl 0.37056(15) 0.48660(16) 0.88969(13) 0.0742(7) Uani 1 1 d . . . . .
Cl18 Cl 0.0426(3) 0.5940(2) 0.2540(3) 0.106(2) Uani 0.696(6) 1 d . . P B 1
Cl19 Cl -0.0437(4) 0.6540(4) 0.3497(3) 0.132(2) Uani 0.696(6) 1 d . U P B 1
Cl20 Cl -0.1224(4) 0.6444(4) 0.2488(4) 0.142(3) Uani 0.696(6) 1 d . U P B 1
C142 C -0.0376(9) 0.6552(8) 0.2693(8) 0.122(5) Uani 1 1 d D . . . .
H159 H -0.0413 0.7076 0.2397 0.147 Uiso 0.696(6) 1 calc R U P B 1
H160 H 0.0186 0.6365 0.2742 0.147 Uiso 0.304(6) 1 calc R U P B 2
Cl23 Cl -0.0621(9) 0.6154(8) 0.2174(6) 0.111(4) Uani 0.304(6) 1 d D U P B 2
Cl24 Cl -0.0713(10) 0.7289(7) 0.2873(7) 0.136(6) Uani 0.304(6) 1 d D U P B 2
Cl25 Cl -0.0749(19) 0.5977(14) 0.3596(13) 0.290(13) Uani 0.304(6) 1 d D U P B 2
Cl28 Cl 0.109(3) 0.636(2) 0.407(2) 0.392(19) Uani 0.279(6) 1 d D U P A 3
Cl26 Cl 0.132(3) 0.5484(19) 0.319(2) 0.361(18) Uani 0.279(6) 1 d D U P A 3
Cl27 Cl 0.192(3) 0.474(2) 0.459(2) 0.384(19) Uani 0.279(6) 1 d D U P A 3
C145 C 0.176(4) 0.558(2) 0.386(2) 0.374(19) Uani 0.279(6) 1 d D U P A 3
H164 H 0.2237 0.5662 0.3719 0.449 Uiso 0.279(6) 1 calc R U P A 3

loop_
_atom_site_aniso_label
_atom_site_aniso_U_11
_atom_site_aniso_U_22
_atom_site_aniso_U_33
_atom_site_aniso_U_23
_atom_site_aniso_U_13
_atom_site_aniso_U_12
C1 0.023(3) 0.033(4) 0.029(4) -0.001(3) 0.001(3) -0.003(3)
C2 0.028(4) 0.034(4) 0.034(5) -0.010(3) 0.003(3) -0.007(3)
C3 0.033(4) 0.040(4) 0.041(5) -0.002(4) 0.013(4) -0.010(4)
C4 0.036(4) 0.040(4) 0.035(5) -0.008(4) 0.008(3) 0.000(4)
C5 0.030(4) 0.032(4) 0.035(5) -0.010(3) 0.004(3) -0.011(3)
C6 0.028(4) 0.031(4) 0.026(4) -0.011(3) -0.002(3) -0.004(3)
C7 0.020(3) 0.026(3) 0.028(4) -0.010(3) -0.005(3) -0.004(3)
C8 0.035(4) 0.029(4) 0.031(4) -0.011(3) 0.000(3) -0.010(3)
C9 0.031(4) 0.029(4) 0.031(4) -0.010(3) 0.001(3) -0.011(3)
C10 0.034(4) 0.030(4) 0.024(4) -0.009(3) 0.004(3) -0.012(3)
C11 0.027(3) 0.033(4) 0.017(4) -0.008(3) 0.001(3) -0.007(3)
C12 0.031(4) 0.033(4) 0.027(4) -0.013(3) 0.000(3) -0.007(3)
C13 0.035(4) 0.039(4) 0.033(5) -0.015(4) 0.006(3) -0.011(3)
C14 0.030(4) 0.030(4) 0.033(4) -0.012(3) 0.006(3) -0.004(3)
C15 0.035(4) 0.025(4) 0.028(4) -0.008(3) -0.004(3) -0.006(3)
C16 0.037(4) 0.028(4) 0.031(4) -0.011(3) 0.001(3) -0.004(3)
C17 0.039(4) 0.029(4) 0.029(4) -0.011(3) 0.001(3) -0.004(3)
C18 0.041(4) 0.032(4) 0.040(5) -0.004(4) 0.005(4) 0.000(3)
C19 0.043(4) 0.030(4) 0.039(5) -0.003(4) 0.005(4) 0.002(3)
C20 0.035(4) 0.031(4) 0.030(4) -0.005(3) 0.002(3) -0.009(3)
C21 0.020(3) 0.028(4) 0.026(4) -0.005(3) 0.001(3) -0.004(3)
C22 0.023(3) 0.033(4) 0.030(4) -0.011(3) 0.007(3) -0.007(3)
C23 0.027(4) 0.033(4) 0.024(4) -0.008(3) 0.003(3) -0.002(3)
C24 0.031(4) 0.033(4) 0.024(4) -0.011(3) 0.005(3) -0.002(3)
C25 0.023(3) 0.029(4) 0.021(4) -0.005(3) 0.003(3) -0.006(3)
C26 0.020(3) 0.028(4) 0.029(4) -0.013(3) 0.008(3) -0.001(3)
C27 0.028(4) 0.026(3) 0.015(4) -0.001(3) -0.001(3) -0.004(3)
C28 0.029(4) 0.028(4) 0.027(4) -0.005(3) 0.007(3) -0.007(3)
C29 0.027(4) 0.030(4) 0.020(4) -0.006(3) 0.006(3) -0.007(3)
C30 0.035(4) 0.028(4) 0.023(4) -0.012(3) 0.009(3) -0.012(3)
C31 0.030(4) 0.025(4) 0.030(4) -0.008(3) 0.001(3) -0.004(3)
C32 0.030(4) 0.024(4) 0.031(4) -0.005(3) -0.001(3) -0.009(3)
C33 0.042(4) 0.028(4) 0.027(4) -0.009(3) 0.001(3) -0.011(3)
C34 0.033(4) 0.027(4) 0.030(4) -0.012(3) 0.005(3) -0.004(3)
C35 0.041(4) 0.025(4) 0.026(4) -0.004(3) 0.008(3) -0.009(3)
C36 0.029(4) 0.023(4) 0.034(4) -0.007(3) 0.009(3) -0.002(3)
C37 0.028(4) 0.027(4) 0.029(4) -0.011(3) 0.011(3) -0.007(3)
C38 0.024(4) 0.028(4) 0.041(5) -0.014(3) -0.002(3) -0.002(3)
C39 0.022(3) 0.031(4) 0.036(4) -0.011(3) -0.002(3) -0.005(3)
C143 0.027(4) 0.028(4) 0.024(4) -0.004(3) 0.005(3) -0.004(3)
C41 0.025(3) 0.032(4) 0.026(4) -0.014(3) 0.001(3) -0.006(3)
C42 0.037(4) 0.025(4) 0.024(4) -0.007(3) 0.000(3) -0.005(3)
N1 0.030(3) 0.030(3) 0.024(3) -0.006(3) 0.002(2) -0.006(3)
N2 0.027(3) 0.026(3) 0.028(3) -0.009(3) 0.000(2) -0.004(2)
N3 0.036(3) 0.023(3) 0.029(4) -0.006(3) 0.000(3) -0.001(3)
N4 0.030(3) 0.027(3) 0.025(3) -0.009(3) 0.001(2) -0.004(2)
N5 0.021(3) 0.029(3) 0.023(3) -0.002(3) 0.002(2) -0.001(2)
N6 0.029(3) 0.028(3) 0.024(3) -0.011(3) 0.005(2) -0.006(3)
N7 0.030(3) 0.027(3) 0.031(4) -0.008(3) 0.005(3) -0.002(3)
N8 0.032(3) 0.027(3) 0.019(3) -0.005(2) 0.008(2) -0.007(3)
Zn1 0.0256(4) 0.0287(4) 0.0257(5) -0.0088(4) 0.0037(3) -0.0023(3)
Zn2 0.0271(4) 0.0261(4) 0.0274(5) -0.0084(4) 0.0011(3) -0.0043(3)
C43 0.028(4) 0.037(4) 0.040(5) -0.003(4) 0.013(4) 0.001(3)
C44 0.038(4) 0.039(4) 0.058(6) -0.011(4) 0.012(4) -0.006(4)
C45 0.038(5) 0.037(5) 0.078(8) 0.007(5) 0.032(5) -0.002(4)
C46 0.036(5) 0.061(6) 0.052(7) 0.036(5) 0.013(5) 0.005(5)
C47 0.022(4) 0.086(7) 0.044(6) 0.007(5) 0.005(4) 0.000(5)
C48 0.029(4) 0.057(5) 0.037(5) 0.005(4) 0.004(4) -0.008(4)
C49 0.055(6) 0.035(5) 0.099(9) -0.007(5) 0.037(6) -0.005(4)
C50 0.214(16) 0.106(10) 0.26(2) -0.129(12) 0.205(16) -0.126(12)
C51 0.083(7) 0.052(6) 0.083(8) -0.022(6) 0.040(6) -0.010(5)
C52 0.053(7) 0.078(8) 0.244(19) 0.043(10) -0.038(9) -0.039(7)
C53 0.029(5) 0.160(12) 0.028(5) 0.014(7) -0.002(4) -0.023(6)
C54 0.058(7) 0.29(2) 0.041(7) 0.009(10) -0.001(5) -0.063(10)
C55 0.036(5) 0.140(11) 0.053(7) 0.021(7) -0.004(5) -0.012(6)
C56 0.061(7) 0.169(14) 0.062(8) -0.051(9) -0.014(6) 0.010(8)
C57 0.035(4) 0.031(4) 0.022(4) -0.008(3) 0.000(3) -0.001(3)
C58 0.036(4) 0.032(4) 0.035(5) -0.007(3) 0.003(3) -0.007(3)
C59 0.033(4) 0.045(5) 0.032(5) -0.013(4) 0.005(3) -0.011(4)
C60 0.033(4) 0.035(4) 0.028(4) -0.010(3) -0.002(3) -0.001(3)
C61 0.036(4) 0.028(4) 0.034(4) -0.014(3) 0.008(3) -0.005(3)
C62 0.031(4) 0.037(4) 0.029(4) -0.009(3) -0.001(3) -0.004(3)
C63 0.037(4) 0.042(5) 0.054(6) -0.013(4) 0.001(4) -0.006(4)
C64 0.041(5) 0.075(7) 0.086(8) -0.017(6) 0.009(5) -0.022(5)
C65 0.033(5) 0.097(8) 0.145(12) -0.063(8) 0.022(6) -0.021(5)
C66 0.078(8) 0.133(11) 0.074(9) -0.022(8) -0.008(6) -0.059(8)
C67 0.038(4) 0.032(4) 0.049(5) -0.014(4) 0.009(4) -0.006(3)
C68 0.058(6) 0.040(5) 0.069(7) -0.021(5) -0.002(5) -0.014(4)
C69 0.056(5) 0.032(4) 0.084(7) -0.022(5) 0.030(5) -0.012(4)
C70 0.053(5) 0.040(5) 0.062(6) -0.015(4) 0.013(4) -0.014(4)
C71 0.042(4) 0.023(4) 0.036(5) -0.004(3) 0.009(4) -0.006(3)
C72 0.056(5) 0.029(4) 0.034(5) -0.005(4) 0.003(4) -0.005(4)
C73 0.077(6) 0.030(4) 0.032(5) -0.012(4) 0.021(4) -0.014(4)
C74 0.042(5) 0.030(4) 0.049(6) -0.005(4) 0.016(4) -0.001(4)
C75 0.043(4) 0.030(4) 0.040(5) -0.007(4) 0.017(4) -0.002(3)
C76 0.043(4) 0.027(4) 0.035(5) -0.002(3) 0.003(4) -0.007(3)
C77 0.110(8) 0.034(5) 0.045(6) -0.014(4) 0.006(6) -0.012(5)
C78 0.228(17) 0.048(6) 0.071(9) -0.031(6) -0.042(10) -0.013(8)
C79 0.28(2) 0.103(10) 0.106(11) -0.081(9) 0.133(13) -0.109(12)
C80 0.084(7) 0.042(5) 0.051(6) -0.012(4) -0.001(5) -0.019(5)
C81 0.037(4) 0.032(4) 0.047(5) 0.007(4) 0.003(4) -0.001(3)
C82 0.047(5) 0.038(5) 0.074(7) -0.011(5) 0.017(5) -0.008(4)
C83 0.044(5) 0.037(5) 0.061(6) 0.005(4) -0.007(4) -0.008(4)
C84 0.043(5) 0.045(5) 0.053(6) -0.013(4) 0.000(4) -0.001(4)
C85 0.034(4) 0.021(3) 0.027(4) -0.007(3) 0.000(3) 0.000(3)
C86 0.031(4) 0.034(4) 0.031(4) -0.011(3) -0.002(3) -0.003(3)
C87 0.038(4) 0.038(4) 0.035(5) -0.018(4) -0.005(4) 0.004(3)
C88 0.032(4) 0.036(4) 0.046(5) -0.021(4) -0.007(4) 0.005(3)
C89 0.027(4) 0.042(4) 0.052(5) -0.032(4) 0.009(4) -0.006(3)
C144 0.034(4) 0.030(4) 0.037(5) -0.016(3) 0.002(3) -0.007(3)
C91 0.041(5) 0.065(6) 0.034(5) -0.022(4) -0.010(4) 0.008(4)
C92 0.055(6) 0.157(12) 0.043(6) -0.029(7) 0.017(5) -0.023(7)
C93 0.071(7) 0.074(7) 0.041(6) -0.019(5) -0.005(5) 0.016(5)
C94 0.090(8) 0.074(7) 0.045(6) -0.029(5) 0.007(5) -0.004(6)
C95 0.030(4) 0.048(5) 0.066(6) -0.032(5) 0.001(4) -0.010(4)
C96 0.051(6) 0.235(17) 0.135(12) -0.139(12) 0.031(7) -0.067(9)
C97 0.046(6) 0.048(6) 0.181(14) -0.025(7) 0.025(7) -0.018(5)
C98 0.036(5) 0.058(6) 0.109(9) -0.045(6) 0.014(5) -0.010(4)
C99 0.020(3) 0.036(4) 0.028(4) -0.015(3) -0.001(3) -0.006(3)
C100 0.027(4) 0.027(4) 0.027(4) -0.004(3) 0.002(3) -0.002(3)
C101 0.031(4) 0.044(4) 0.026(4) -0.014(4) 0.004(3) -0.006(3)
C102 0.028(4) 0.038(4) 0.044(5) -0.018(4) 0.010(3) -0.001(3)
C103 0.034(4) 0.032(4) 0.035(5) -0.011(3) 0.002(3) -0.001(3)
C104 0.030(4) 0.036(4) 0.027(4) -0.008(3) 0.008(3) -0.009(3)
C105 0.036(4) 0.050(5) 0.036(5) -0.018(4) 0.014(4) -0.005(4)
C106 0.048(5) 0.061(6) 0.045(6) -0.022(5) 0.022(4) -0.011(4)
C107 0.069(6) 0.065(6) 0.056(6) -0.032(5) 0.027(5) -0.015(5)
C108 0.037(5) 0.079(7) 0.059(6) -0.024(5) 0.020(4) -0.007(5)
C109 0.051(5) 0.043(5) 0.042(5) 0.000(4) 0.004(4) 0.006(4)
C110 0.055(6) 0.050(6) 0.084(8) 0.008(5) 0.000(5) 0.008(5)
C111 0.065(7) 0.045(6) 0.159(13) 0.038(7) 0.016(7) -0.010(5)
C112 0.133(11) 0.062(7) 0.059(7) -0.009(6) -0.017(7) -0.022(7)
C113 0.027(4) 0.025(4) 0.032(4) -0.009(3) 0.001(3) -0.005(3)
C114 0.035(4) 0.026(4) 0.026(4) -0.007(3) 0.004(3) -0.002(3)
C115 0.029(4) 0.035(4) 0.042(5) -0.015(4) 0.004(3) -0.005(3)
C116 0.041(4) 0.029(4) 0.045(5) -0.019(4) -0.003(4) 0.000(3)
C117 0.038(4) 0.031(4) 0.038(5) -0.007(3) -0.009(4) -0.006(3)
C118 0.036(4) 0.034(4) 0.026(4) -0.011(3) -0.003(3) -0.010(3)
C119 0.038(4) 0.041(5) 0.045(5) -0.016(4) 0.011(4) 0.001(4)
C120 0.045(5) 0.092(8) 0.057(7) -0.021(6) 0.020(5) -0.021(5)
C121 0.071(6) 0.066(6) 0.053(6) -0.037(5) 0.026(5) -0.018(5)
C122 0.087(8) 0.059(6) 0.060(7) -0.009(5) 0.031(6) 0.016(5)
C123 0.072(6) 0.028(4) 0.056(6) -0.006(4) -0.008(5) -0.009(4)
C124 0.128(10) 0.060(6) 0.054(7) -0.012(6) -0.044(7) 0.017(7)
C125 0.096(9) 0.071(7) 0.081(9) 0.037(6) -0.028(7) -0.034(7)
C126 0.209(16) 0.035(6) 0.067(9) 0.010(6) 0.022(9) 0.033(8)
N9 0.046(4) 0.039(4) 0.041(4) -0.015(3) -0.003(3) -0.017(3)
C127 0.050(5) 0.088(7) 0.066(7) -0.045(6) 0.003(5) -0.026(5)
C128 0.078(8) 0.124(10) 0.082(8) -0.072(8) 0.001(6) -0.045(7)
C129 0.054(6) 0.165(12) 0.106(10) -0.086(9) 0.010(6) -0.066(7)
C130 0.053(6) 0.133(10) 0.109(10) -0.077(9) 0.018(6) -0.047(7)
C131 0.057(6) 0.077(7) 0.082(8) -0.041(6) 0.007(5) -0.028(5)
N10 0.026(3) 0.036(3) 0.032(4) -0.009(3) 0.007(3) -0.012(3)
C132 0.041(5) 0.050(5) 0.039(5) -0.001(4) 0.002(4) -0.022(4)
C133 0.050(5) 0.087(7) 0.047(6) -0.005(5) -0.006(4) -0.037(6)
C134 0.085(8) 0.064(6) 0.059(7) -0.014(5) 0.011(6) -0.044(6)
C135 0.059(6) 0.045(5) 0.052(6) -0.012(4) 0.016(5) -0.018(5)
C136 0.040(4) 0.035(4) 0.030(4) -0.001(3) 0.009(3) -0.010(4)
C137 0.123(11) 0.172(13) 0.075(9) -0.060(9) 0.056(8) -0.113(11)
Cl1 0.172(4) 0.401(8) 0.102(3) -0.137(4) 0.064(3) -0.215(5)
Cl2 0.134(3) 0.171(4) 0.088(3) -0.072(3) 0.029(2) -0.029(3)
Cl3 0.167(4) 0.094(2) 0.100(3) -0.007(2) -0.050(3) -0.023(3)
C138 0.126(11) 0.077(8) 0.090(10) -0.025(7) -0.031(8) -0.036(8)
Cl4 0.341(8) 0.151(4) 0.105(3) -0.059(3) 0.055(4) -0.145(5)
Cl5 0.125(4) 0.186(5) 0.346(10) -0.090(6) -0.009(5) -0.064(4)
Cl6 0.241(5) 0.083(2) 0.149(4) -0.002(2) -0.096(4) -0.060(3)
C139 0.075(10) 0.069(10) 0.142(17) -0.042(11) 0.037(10) -0.046(9)
Cl7 0.066(2) 0.062(2) 0.081(3) -0.0245(19) 0.0198(18) -0.0377(18)
Cl8 0.060(2) 0.0472(18) 0.050(2) -0.0062(15) 0.0089(15) -0.0248(16)
Cl9 0.075(2) 0.073(2) 0.099(3) -0.044(2) 0.037(2) -0.039(2)
C141 0.039(5) 0.053(5) 0.059(6) -0.022(4) 0.011(4) -0.018(4)
Cl13 0.0522(13) 0.0722(16) 0.0836(19) -0.0375(14) 0.0132(12) -0.0261(12)
Cl14 0.0461(13) 0.0697(16) 0.0636(17) -0.0063(13) 0.0139(11) 0.0008(11)
Cl15 0.0776(17) 0.0851(18) 0.0518(16) -0.0163(14) 0.0089(13) -0.0301(15)
Cl18 0.127(4) 0.066(3) 0.129(4) -0.037(3) 0.084(3) -0.051(3)
Cl19 0.165(6) 0.119(5) 0.112(5) -0.065(4) 0.026(4) -0.035(4)
Cl20 0.104(4) 0.196(7) 0.151(6) -0.072(5) -0.021(4) -0.067(4)
C142 0.132(13) 0.104(11) 0.142(15) -0.040(10) 0.020(11) -0.062(10)
Cl23 0.134(11) 0.139(10) 0.066(7) -0.022(7) 0.028(7) -0.074(9)
Cl24 0.237(15) 0.107(9) 0.119(11) -0.060(8) 0.076(10) -0.116(10)
Cl25 0.34(3) 0.19(2) 0.34(3) -0.11(2) 0.06(2) -0.09(2)
Cl28 0.52(5) 0.35(3) 0.42(4) -0.13(3) 0.14(4) -0.30(4)
Cl26 0.54(5) 0.28(3) 0.40(4) -0.13(3) 0.21(3) -0.32(3)
Cl27 0.52(5) 0.35(3) 0.43(4) -0.16(3) 0.10(4) -0.31(3)
C145 0.52(4) 0.32(3) 0.42(4) -0.14(3) 0.15(3) -0.32(3)

loop_
_atom_type_symbol
_atom_type_description
_atom_type_scat_dispersion_real
_atom_type_scat_dispersion_imag
_atom_type_scat_source
C C 0.0033 0.0016 'International Tables Vol C Tables 4.2.6.8 and 6.1.1.4'
H H 0.0000 0.0000 'International Tables Vol C Tables 4.2.6.8 and 6.1.1.4'
N N 0.0061 0.0033 'International Tables Vol C Tables 4.2.6.8 and 6.1.1.4'
Zn Zn 0.2839 1.4301 'International Tables Vol C Tables 4.2.6.8 and 6.1.1.4'
Cl Cl 0.1484 0.1585 'International Tables Vol C Tables 4.2.6.8 and 6.1.1.4'
O O 0.0106 0.0060 'International Tables Vol C Tables 4.2.6.8 and 6.1.1.4'

loop_
_geom_angle_atom_site_label_1
_geom_angle_atom_site_label_2
_geom_angle_atom_site_label_3
_geom_angle
C2 C1 C20 126.4(7)
C2 C1 C43 118.3(6)
C20 C1 C43 115.3(6)
N1 C2 C1 125.2(6)
N1 C2 C3 108.9(6)
C1 C2 C3 125.9(7)
C4 C3 C2 107.2(7)
C3 C4 C5 108.1(7)
N1 C5 C6 127.1(7)
N1 C5 C4 108.1(6)
C6 C5 C4 124.7(6)
C5 C6 C7 122.7(6)
C5 C6 C57 119.6(6)
C7 C6 C57 117.6(6)
N2 C7 C6 124.1(6)
N2 C7 C8 109.3(6)
C6 C7 C8 126.6(6)
C9 C8 C7 106.5(6)
C8 C9 C10 105.9(6)
C8 C9 C42 143.4(7)
C10 C9 C42 110.5(6)
N2 C10 C11 133.4(6)
N2 C10 C9 112.7(6)
C11 C10 C9 113.8(6)
C10 C11 C12 124.3(6)
C10 C11 C41 107.8(6)
C12 C11 C41 127.9(6)
N3 C12 C11 120.8(6)
N3 C12 C13 110.1(6)
C11 C12 C13 128.9(7)
C14 C13 C12 106.7(7)
C13 C14 C15 107.4(6)
N3 C15 C16 124.5(7)
N3 C15 C14 109.4(6)
C16 C15 C14 126.1(6)
C15 C16 C17 126.3(6)
C15 C16 C71 118.1(6)
C17 C16 C71 115.6(6)
N4 C17 C16 125.6(6)
N4 C17 C18 109.6(6)
C16 C17 C18 124.6(6)
C19 C18 C17 106.7(6)
C18 C19 C20 107.5(7)
N4 C20 C1 126.2(6)
N4 C20 C19 109.1(6)
C1 C20 C19 124.7(7)
C143 C21 C22 124.5(6)
C143 C21 C85 116.7(6)
C22 C21 C85 118.7(6)
N5 C22 C21 125.8(6)
N5 C22 C23 109.5(6)
C21 C22 C23 124.6(6)
C24 C23 C22 107.5(6)
C23 C24 C25 106.8(6)
N5 C25 C26 125.1(6)
N5 C25 C24 109.1(6)
C26 C25 C24 125.4(6)
C27 C26 C25 124.4(6)
C27 C26 C99 117.5(6)
C25 C26 C99 118.0(6)
N6 C27 C26 122.5(6)
N6 C27 C28 109.6(6)
C26 C27 C28 127.7(6)
C29 C28 C27 106.1(6)
C28 C29 C30 106.2(6)
C28 C29 C41 143.8(6)
C30 C29 C41 109.9(6)
N6 C30 C31 133.5(6)
N6 C30 C29 113.0(6)
C31 C30 C29 113.4(6)
C30 C31 C32 124.6(7)
C30 C31 C42 108.4(6)
C32 C31 C42 126.9(6)
N7 C32 C31 121.7(6)
N7 C32 C33 109.3(6)
C31 C32 C33 129.0(7)
C34 C33 C32 107.1(6)
C33 C34 C35 107.4(6)
N7 C35 C36 124.4(7)
N7 C35 C34 109.3(6)
C36 C35 C34 126.3(6)
C35 C36 C37 125.4(6)
C35 C36 C113 118.3(6)
C37 C36 C113 116.3(6)
N8 C37 C36 126.5(6)
N8 C37 C38 108.8(6)
C36 C37 C38 124.7(6)
C39 C38 C37 108.2(6)
C38 C39 C143 107.0(6)
N8 C143 C21 127.0(6)
N8 C143 C39 108.9(6)
C21 C143 C39 124.1(7)
C29 C41 C11 117.0(6)
C29 C41 C42 103.1(5)
C11 C41 C42 104.7(5)
C9 C42 C31 112.7(6)
C9 C42 C41 103.0(5)
C31 C42 C41 105.1(5)
C2 N1 C5 107.8(6)
C2 N1 Zn2 124.9(4)
C5 N1 Zn2 127.2(5)
C10 N2 C7 105.6(5)
C10 N2 Zn2 121.6(4)
C7 N2 Zn2 131.2(5)
C15 N3 C12 106.4(6)
C15 N3 Zn2 125.1(5)
C12 N3 Zn2 127.5(4)
C20 N4 C17 107.1(6)
C20 N4 Zn2 125.0(4)
C17 N4 Zn2 126.6(5)
C22 N5 C25 107.1(6)
C22 N5 Zn1 125.2(4)
C25 N5 Zn1 127.7(5)
C30 N6 C27 105.1(5)
C30 N6 Zn1 121.1(4)
C27 N6 Zn1 132.9(5)
C32 N7 C35 106.9(6)
C32 N7 Zn1 125.4(4)
C35 N7 Zn1 125.1(5)
C37 N8 C143 107.1(5)
C37 N8 Zn1 127.5(5)
C143 N8 Zn1 125.5(4)
N6 Zn1 N8 160.1(2)
N6 Zn1 N5 85.6(2)
N8 Zn1 N5 91.5(2)
N6 Zn1 N7 89.9(2)
N8 Zn1 N7 88.2(2)
N5 Zn1 N7 166.0(2)
N6 Zn1 N10 98.7(2)
N8 Zn1 N10 100.9(2)
N5 Zn1 N10 107.4(2)
N7 Zn1 N10 86.5(2)
N2 Zn2 N4 156.1(2)
N2 Zn2 N1 85.5(2)
N4 Zn2 N1 90.3(2)
N2 Zn2 N3 89.0(2)
N4 Zn2 N3 89.3(2)
N1 Zn2 N3 165.4(2)
N2 Zn2 N9 102.1(2)
N4 Zn2 N9 101.8(2)
N1 Zn2 N9 100.4(2)
N3 Zn2 N9 93.9(2)
C48 C43 C44 120.1(8)
C48 C43 C1 121.2(7)
C44 C43 C1 118.7(8)
C43 C44 C45 120.9(9)
C44 C45 C46 117.9(9)
C44 C45 C49 119.9(11)
C46 C45 C49 122.1(9)
C45 C46 C47 123.0(8)
C46 C47 C48 116.6(9)
C46 C47 C53 124.3(9)
C48 C47 C53 119.1(9)
C43 C48 C47 121.4(9)
C50 C49 C52 106.5(11)
C50 C49 C51 109.0(9)
C52 C49 C51 106.7(11)
C50 C49 C45 113.3(10)
C52 C49 C45 112.7(8)
C51 C49 C45 108.5(8)
C56 C53 C54 111.0(13)
C56 C53 C47 112.8(9)
C54 C53 C47 110.1(10)
C56 C53 C55 110.3(10)
C54 C53 C55 108.2(9)
C47 C53 C55 104.1(10)
C58 C57 C62 118.4(6)
C58 C57 C6 119.9(6)
C62 C57 C6 121.5(6)
C57 C58 C59 122.0(7)
C60 C59 C58 117.2(7)
C60 C59 C63 121.6(7)
C58 C59 C63 121.1(7)
C61 C60 C59 123.7(7)
C60 C61 C62 117.7(7)
C60 C61 C67 123.7(6)
C62 C61 C67 118.5(7)
C57 C62 C61 121.0(7)
C64 C63 C65 109.7(8)
C64 C63 C66 108.7(8)
C65 C63 C66 110.1(8)
C64 C63 C59 111.5(7)
C65 C63 C59 110.3(7)
C66 C63 C59 106.5(7)
C68 C67 C69 108.6(7)
C68 C67 C70 108.7(7)
C69 C67 C70 108.5(7)
C68 C67 C61 111.9(7)
C69 C67 C61 112.0(6)
C70 C67 C61 107.0(6)
C76 C71 C72 119.4(7)
C76 C71 C16 121.1(7)
C72 C71 C16 119.4(7)
C71 C72 C73 120.8(8)
C74 C73 C72 117.0(7)
C74 C73 C77 121.5(8)
C72 C73 C77 121.4(8)
C75 C74 C73 122.8(7)
C74 C75 C76 118.0(8)
C74 C75 C81 119.6(7)
C76 C75 C81 122.4(8)
C71 C76 C75 121.9(8)
C73 C77 C80 109.8(7)
C73 C77 C78 113.2(8)
C80 C77 C78 106.1(9)
C73 C77 C79 106.6(9)
C80 C77 C79 108.8(9)
C78 C77 C79 112.3(11)
C75 C81 C83 108.2(7)
C75 C81 C84 112.0(6)
C83 C81 C84 108.5(7)
C75 C81 C82 109.1(7)
C83 C81 C82 109.6(7)
C84 C81 C82 109.4(7)
C144 C85 C86 118.6(7)
C144 C85 C21 119.7(7)
C86 C85 C21 121.6(7)
C87 C86 C85 121.4(7)
C86 C87 C88 118.4(7)
C86 C87 C91 122.0(7)
C88 C87 C91 119.7(7)
C89 C88 C87 122.2(7)
C88 C89 C144 118.0(7)
C88 C89 C95 122.4(7)
C144 C89 C95 119.5(7)
C85 C144 C89 121.3(7)
C92 C91 C93 109.9(9)
C92 C91 C87 112.9(7)
C93 C91 C87 110.2(7)
C92 C91 C94 107.1(8)
C93 C91 C94 107.4(7)
C87 C91 C94 109.1(8)
C98 C95 C97 108.4(8)
C98 C95 C96 108.0(8)
C97 C95 C96 107.3(9)
C98 C95 C89 109.0(6)
C97 C95 C89 110.8(7)
C96 C95 C89 113.2(8)
C104 C99 C100 119.7(6)
C104 C99 C26 119.7(6)
C100 C99 C26 120.4(6)
C101 C100 C99 120.4(6)
C102 C101 C100 117.8(7)
C102 C101 C105 119.7(6)
C100 C101 C105 122.4(7)
C101 C102 C103 123.2(7)
C104 C103 C102 117.3(7)
C104 C103 C109 120.0(7)
C102 C103 C109 122.7(7)
C99 C104 C103 121.6(7)
C106 C105 C108 108.8(7)
C106 C105 C107 108.4(7)
C108 C105 C107 108.1(7)
C106 C105 C101 112.9(6)
C108 C105 C101 109.1(7)
C107 C105 C101 109.4(7)
C111 C109 C110 114.7(9)
C111 C109 C103 111.3(8)
C110 C109 C103 115.6(8)
C111 C109 C112 106.0(10)
C110 C109 C112 103.0(8)
C103 C109 C112 104.8(7)
C114 C113 C118 119.0(6)
C114 C113 C36 120.5(6)
C118 C113 C36 120.6(6)
C113 C114 C115 121.5(7)
C116 C115 C114 117.1(7)
C116 C115 C119 121.9(7)
C114 C115 C119 121.0(7)
C115 C116 C117 123.9(7)
C116 C117 C118 116.5(7)
C116 C117 C123 123.3(7)
C118 C117 C123 120.2(7)
C113 C118 C117 122.0(7)
C120 C119 C115 109.3(7)
C120 C119 C122 107.8(8)
C115 C119 C122 113.2(7)
C120 C119 C121 108.0(7)
C115 C119 C121 109.2(7)
C122 C119 C121 109.1(8)
C126 C123 C124 112.6(9)
C126 C123 C125 105.3(10)
C124 C123 C125 105.5(10)
C126 C123 C117 113.4(8)
C124 C123 C117 110.4(7)
C125 C123 C117 109.1(7)
C131 N9 C127 116.7(8)
C131 N9 Zn2 122.1(6)
C127 N9 Zn2 121.2(6)
N9 C127 C128 123.8(9)
C129 C128 C127 120.8(10)
C128 C129 C130 115.9(9)
C131 C130 C129 120.6(9)
N9 C131 C130 122.2(10)
C132 N10 C136 116.6(7)
C132 N10 Zn1 120.8(5)
C136 N10 Zn1 119.1(5)
N10 C132 C133 123.8(8)
C132 C133 C134 117.8(9)
C135 C134 C133 119.0(9)
C136 C135 C134 118.6(9)
N10 C136 C135 124.3(8)
Cl3 C137 Cl2 115.5(7)
Cl3 C137 Cl1 109.0(9)
Cl2 C137 Cl1 113.3(7)
Cl5 C138 Cl4 110.4(7)
Cl5 C138 Cl6 110.1(9)
Cl4 C138 Cl6 111.5(8)
Cl8 C139 Cl9 117.6(10)
Cl8 C139 Cl7 116.2(9)
Cl9 C139 Cl7 112.5(9)
Cl14 C141 Cl15 110.8(4)
Cl14 C141 Cl13 110.1(5)
Cl15 C141 Cl13 110.5(5)
Cl18 C142 Cl19 115.2(10)
Cl24 C142 Cl23 137.9(13)
Cl18 C142 Cl20 114.8(9)
Cl19 C142 Cl20 105.7(9)
Cl24 C142 Cl25 88.9(11)
Cl23 C142 Cl25 97.5(10)
Cl26 C145 Cl27 108(3)
Cl26 C145 Cl28 108(3)
Cl27 C145 Cl28 106(3)

loop_
_geom_bond_atom_site_label_1
_geom_bond_atom_site_label_2
_geom_bond_distance
C1 C2 1.365(9)
C1 C20 1.403(9)
C1 C43 1.503(10)
C2 N1 1.365(9)
C2 C3 1.445(10)
C3 C4 1.333(10)
C4 C5 1.448(10)
C5 N1 1.369(8)
C5 C6 1.385(10)
C6 C7 1.396(9)
C6 C57 1.481(9)
C7 N2 1.370(8)
C7 C8 1.446(9)
C8 C9 1.368(9)
C9 C10 1.400(9)
C9 C42 1.472(10)
C10 N2 1.346(8)
C10 C11 1.381(9)
C11 C12 1.390(9)
C11 C41 1.514(9)
C12 N3 1.375(9)
C12 C13 1.432(9)
C13 C14 1.354(10)
C14 C15 1.439(10)
C15 N3 1.370(8)
C15 C16 1.389(10)
C16 C17 1.413(10)
C16 C71 1.492(9)
C17 N4 1.371(8)
C17 C18 1.427(10)
C18 C19 1.357(10)
C19 C20 1.434(10)
C20 N4 1.361(9)
C21 C143 1.408(9)
C21 C22 1.419(9)
C21 C85 1.466(10)
C22 N5 1.345(9)
C22 C23 1.434(9)
C23 C24 1.344(9)
C24 C25 1.431(10)
C25 N5 1.375(8)
C25 C26 1.406(9)
C26 C27 1.390(9)
C26 C99 1.508(8)
C27 N6 1.367(8)
C27 C28 1.471(9)
C28 C29 1.350(9)
C29 C30 1.419(9)
C29 C41 1.486(9)
C30 N6 1.345(9)
C30 C31 1.380(9)
C31 C32 1.385(9)
C31 C42 1.510(10)
C32 N7 1.355(9)
C32 C33 1.440(9)
C33 C34 1.323(9)
C34 C35 1.437(10)
C35 N7 1.355(8)
C35 C36 1.393(10)
C36 C37 1.398(10)
C36 C113 1.503(9)
C37 N8 1.369(8)
C37 C38 1.426(9)
C38 C39 1.338(9)
C39 C143 1.438(9)
C143 N8 1.371(9)
C41 C42 1.610(9)
N1 Zn2 2.069(6)
N2 Zn2 2.011(5)
N3 Zn2 2.106(6)
N4 Zn2 2.011(5)
N5 Zn1 2.068(6)
N6 Zn1 1.997(5)
N7 Zn1 2.130(6)
N8 Zn1 1.999(5)
Zn1 N10 2.154(6)
Zn2 N9 2.141(6)
C43 C48 1.370(12)
C43 C44 1.379(11)
C44 C45 1.379(12)
C45 C46 1.386(15)
C45 C49 1.525(14)
C46 C47 1.393(14)
C47 C48 1.400(11)
C47 C53 1.550(15)
C49 C50 1.489(14)
C49 C52 1.504(17)
C49 C51 1.519(12)
C53 C56 1.493(17)
C53 C54 1.518(14)
C53 C55 1.581(13)
C57 C58 1.379(10)
C57 C62 1.392(10)
C58 C59 1.383(10)
C59 C60 1.380(10)
C59 C63 1.542(11)
C60 C61 1.361(10)
C61 C62 1.395(9)
C61 C67 1.536(10)
C63 C64 1.493(12)
C63 C65 1.515(12)
C63 C66 1.539(13)
C67 C68 1.517(11)
C67 C69 1.521(10)
C67 C70 1.528(11)
C71 C76 1.359(10)
C71 C72 1.387(11)
C72 C73 1.398(10)
C73 C74 1.394(12)
C73 C77 1.520(12)
C74 C75 1.364(11)
C75 C76 1.386(10)
C75 C81 1.522(11)
C77 C80 1.524(12)
C77 C78 1.546(16)
C77 C79 1.560(16)
C81 C83 1.532(10)
C81 C84 1.532(12)
C81 C82 1.532(11)
C85 C144 1.379(10)
C85 C86 1.393(10)
C86 C87 1.374(10)
C87 C88 1.392(11)
C87 C91 1.522(11)
C88 C89 1.372(11)
C89 C144 1.400(10)
C89 C95 1.522(10)
C91 C92 1.497(13)
C91 C93 1.513(11)
C91 C94 1.543(13)
C95 C98 1.515(11)
C95 C97 1.519(13)
C95 C96 1.522(13)
C99 C104 1.367(9)
C99 C100 1.397(9)
C100 C101 1.383(9)
C101 C102 1.380(10)
C101 C105 1.522(10)
C102 C103 1.384(10)
C103 C104 1.382(9)
C103 C109 1.518(11)
C105 C106 1.502(11)
C105 C108 1.516(11)
C105 C107 1.520(11)
C109 C111 1.418(13)
C109 C110 1.445(11)
C109 C112 1.644(14)
C113 C114 1.369(9)
C113 C118 1.382(9)
C114 C115 1.401(9)
C115 C116 1.370(10)
C115 C119 1.505(10)
C116 C117 1.383(11)
C117 C118 1.391(10)
C117 C123 1.530(11)
C119 C120 1.498(12)
C119 C122 1.506(11)
C119 C121 1.526(12)
C123 C126 1.467(13)
C123 C124 1.492(13)
C123 C125 1.519(14)
N9 C131 1.301(11)
N9 C127 1.349(11)
C127 C128 1.361(12)
C128 C129 1.328(14)
C129 C130 1.407(14)
C130 C131 1.380(13)
N10 C132 1.314(9)
N10 C136 1.335(9)
C132 C133 1.372(12)
C133 C134 1.376(13)
C134 C135 1.369(13)
C135 C136 1.340(11)
C137 Cl3 1.704(14)
C137 Cl2 1.709(14)
C137 Cl1 1.725(12)
C138 Cl5 1.641(14)
C138 Cl4 1.718(14)
C138 Cl6 1.732(12)
C139 Cl8 1.659(17)
C139 Cl9 1.719(17)
C139 Cl7 1.738(15)
C141 Cl14 1.731(9)
C141 Cl15 1.742(9)
C141 Cl13 1.748(9)
Cl18 C142 1.631(15)
Cl19 C142 1.646(16)
Cl20 C142 1.791(15)
C142 Cl24 1.522(16)
C142 Cl23 1.708(17)
C142 Cl25 2.05(2)
Cl28 C145 1.76(2)
Cl26 C145 1.75(2)
Cl27 C145 1.75(2)
